data_7112556
loop_
_publ_author_name
'Mougel, Victor'
'P\'ecaut, Jacques'
'Mazzanti, Marinella'

_publ_section_title
;
 New polynuclear U(IV)-U(V) complexes from U(IV) mediated uranyl(V)
 disproportionation.
;
_journal_issue 6
_journal_name_full 'Chemical communications (Cambridge, England)'
_journal_page_first 868
_journal_page_last 870
_journal_paper_doi 10.1039/c1cc16646h
_journal_volume 48
_journal_year 2012
_chemical_formula_sum 'C128 H147 N14 O16 U5'
_chemical_formula_weight 3327.75
_chemical_name_systematic
;
?
;
_space_group_IT_number 14
_symmetry_cell_setting monoclinic
_symmetry_space_group_name_Hall '-P 2yn'
_symmetry_space_group_name_H-M 'P 1 21/n 1'
_atom_sites_solution_hydrogens geom
_atom_sites_solution_primary direct
_atom_sites_solution_secondary difmap
_audit_creation_method SHELXL-97
_cell_angle_alpha 90.00
_cell_angle_beta 104.442(3)
_cell_angle_gamma 90.00
_cell_formula_units_Z 4
_cell_length_a 16.8481(5)
_cell_length_b 31.3059(14)
_cell_length_c 24.9946(10)
_cell_measurement_reflns_used 8610
_cell_measurement_temperature 150(2)
_cell_measurement_theta_max 32.3734
_cell_measurement_theta_min 3.3340
_cell_volume 12766.7(9)
_computing_cell_refinement
;
CrysAlisPro, Oxford Diffraction Ltd.,
Version 1.171.34.40 (release 27-08-2010 CrysAlis171 .NET)
(compiled Aug 27 2010,11:50:40)
;
_computing_data_collection
;
CrysAlisPro, Oxford Diffraction Ltd.,
Version 1.171.34.40 (release 27-08-2010 CrysAlis171 .NET)
(compiled Aug 27 2010,11:50:40)
;
_computing_data_reduction
;
CrysAlisPro, Oxford Diffraction Ltd.,
Version 1.171.34.40 (release 27-08-2010 CrysAlis171 .NET)
(compiled Aug 27 2010,11:50:40)
;
_computing_structure_refinement 'SHELXL-97 (Sheldrick, 1997)'
_computing_structure_solution 'SHELXS-97 (Sheldrick, 1990)'
_diffrn_ambient_temperature 150(2)
_diffrn_detector_area_resol_mean 15.9653
_diffrn_measured_fraction_theta_full 0.990
_diffrn_measured_fraction_theta_max 0.990
_diffrn_measurement_details
;
1 omega -33.00 51.00 1.0000 15.0000
omega____ theta____ kappa____ phi______ frames
- 25.2489 -37.0000 90.0000 84

2 omega -93.00 -1.00 1.0000 15.0000
omega____ theta____ kappa____ phi______ frames
- -27.1239 -77.0000 30.0000 92

3 omega -80.00 -32.00 1.0000 15.0000
omega____ theta____ kappa____ phi______ frames
- -27.1239 179.0000 150.0000 48

;
_diffrn_measurement_device_type 'Xcalibur, Sapphire3'
_diffrn_measurement_method '\w scans'
_diffrn_radiation_monochromator graphite
_diffrn_radiation_source 'fine-focus sealed tube'
_diffrn_radiation_type MoK\a
_diffrn_radiation_wavelength 0.71073
_diffrn_reflns_av_R_equivalents 0.0561
_diffrn_reflns_av_sigmaI/netI 0.0928
_diffrn_reflns_limit_h_max 19
_diffrn_reflns_limit_h_min -12
_diffrn_reflns_limit_k_max 35
_diffrn_reflns_limit_k_min -36
_diffrn_reflns_limit_l_max 20
_diffrn_reflns_limit_l_min -29
_diffrn_reflns_number 44348
_diffrn_reflns_theta_full 24.71
_diffrn_reflns_theta_max 24.71
_diffrn_reflns_theta_min 3.34
_exptl_absorpt_coefficient_mu 6.387
_exptl_absorpt_correction_T_max 0.4953
_exptl_absorpt_correction_T_min 0.2228
_exptl_absorpt_correction_type multi-scan
_exptl_absorpt_process_details
;
CrysAlisPro, Oxford Diffraction Ltd.,
Version 1.171.34.40 (release 27-08-2010 CrysAlis171 .NET)
(compiled Aug 27 2010,11:50:40)
Empirical absorption correction using spherical harmonics,
implemented in SCALE3 ABSPACK scaling algorithm.
;
_exptl_crystal_colour black
_exptl_crystal_density_diffrn 1.731
_exptl_crystal_density_method 'not measured'
_exptl_crystal_description 'long block'
_exptl_crystal_F_000 6404
_exptl_crystal_size_max 0.34
_exptl_crystal_size_mid 0.16
_exptl_crystal_size_min 0.13
_refine_diff_density_max 3.103
_refine_diff_density_min -3.148
_refine_diff_density_rms 0.250
_refine_ls_extinction_method none
_refine_ls_goodness_of_fit_ref 1.106
_refine_ls_hydrogen_treatment constr
_refine_ls_matrix_type full
_refine_ls_number_parameters 1459
_refine_ls_number_reflns 21558
_refine_ls_number_restraints 154
_refine_ls_restrained_S_all 1.102
_refine_ls_R_factor_all 0.1425
_refine_ls_R_factor_gt 0.1038
_refine_ls_shift/su_max 0.002
_refine_ls_shift/su_mean 0.000
_refine_ls_structure_factor_coef Fsqd
_refine_ls_weighting_details 'calc w=1/[\s^2^(Fo^2^)+(0.0863P)^2^+470.6426P] where P=(Fo^2^+2Fc^2^)/3'
_refine_ls_weighting_scheme calc
_refine_ls_wR_factor_gt 0.2539
_refine_ls_wR_factor_ref 0.2766
_reflns_number_gt 14486
_reflns_number_total 21558
_reflns_threshold_expression >2sigma(I)
_cod_data_source_file c1cc16646h.txt
_cod_data_source_block 4
_cod_original_cell_volume 12766.7(8)
_cod_original_sg_symbol_H-M 'P 21/n'
_cod_database_code 7112556

loop_
_symmetry_equiv_pos_as_xyz
'x, y, z'
'-x+1/2, y+1/2, -z+1/2'
'-x, -y, -z'
'x-1/2, -y-1/2, z-1/2'

loop_
_atom_site_label
_atom_site_type_symbol
_atom_site_fract_x
_atom_site_fract_y
_atom_site_fract_z
_atom_site_U_iso_or_equiv
_atom_site_adp_type
_atom_site_occupancy
_atom_site_symmetry_multiplicity
_atom_site_calc_flag
_atom_site_refinement_flags
U1 U 0.40918(5) 0.23136(3) 0.50795(3) 0.0496(2) Uani 1 1 d .
U2 U 0.02772(5) 0.24026(3) 0.64099(3) 0.0427(2) Uani 1 1 d .
U3 U 0.39952(5) 0.22889(3) 0.65223(3) 0.0492(2) Uani 1 1 d .
U4 U 0.18102(5) 0.23601(3) 0.53733(3) 0.0529(3) Uani 1 1 d .
U5 U 0.24041(5) 0.27342(3) 0.69940(4) 0.0560(3) Uani 1 1 d .
O345 O 0.2631(8) 0.2464(5) 0.6225(5) 0.045(4) Uani 1 1 d .
O13U O 0.4273(9) 0.1990(5) 0.5860(5) 0.048(4) Uani 1 1 d .
O14U O 0.2727(9) 0.2358(6) 0.4999(6) 0.059(4) Uani 1 1 d .
O24U O 0.0845(8) 0.2333(5) 0.5683(6) 0.049(4) Uani 1 1 d .
O25U O 0.1200(9) 0.2904(5) 0.6715(7) 0.060(4) Uani 1 1 d .
O35U O 0.3675(11) 0.2571(7) 0.7208(6) 0.077(6) Uani 1 1 d .
O1 O 0.3922(9) 0.1793(5) 0.4452(7) 0.056(4) Uani 1 1 d .
O2 O 0.4103(10) 0.2825(6) 0.4439(7) 0.063(5) Uani 1 1 d .
N1 N 0.5454(13) 0.1885(8) 0.5185(8) 0.066(6) Uani 1 1 d .
N2 N 0.5506(13) 0.2712(8) 0.5326(7) 0.066(6) Uani 1 1 d .
C1 C 0.4225(15) 0.1490(9) 0.4194(10) 0.059(7) Uani 1 1 d .
C2 C 0.3796(16) 0.1303(8) 0.3707(9) 0.055(6) Uani 1 1 d .
C3 C 0.4186(17) 0.1007(8) 0.3469(12) 0.065(7) Uani 1 1 d .
H3 H 0.3879 0.0874 0.3141 0.078 Uiso 1 1 calc R
C4 C 0.5026(17) 0.0875(9) 0.3671(11) 0.066(7) Uani 1 1 d .
C5 C 0.5438(16) 0.1066(9) 0.4135(11) 0.062(7) Uani 1 1 d .
H5 H 0.5992 0.0987 0.4290 0.074 Uiso 1 1 calc R
C6 C 0.5079(15) 0.1385(9) 0.4406(11) 0.060(6) Uani 1 1 d .
C7 C 0.5593(17) 0.1564(10) 0.4885(12) 0.071(8) Uani 1 1 d .
H7 H 0.6116 0.1434 0.5008 0.086 Uiso 1 1 calc R
C8 C 0.6076(14) 0.2054(10) 0.5609(12) 0.066(7) Uani 1 1 d .
C9 C 0.6656(14) 0.1771(12) 0.5968(12) 0.080(9) Uani 1 1 d .
H9 H 0.6608 0.1469 0.5944 0.096 Uiso 1 1 calc R
C10 C 0.7312(15) 0.1982(14) 0.6367(11) 0.087(11) Uani 1 1 d .
H10 H 0.7733 0.1808 0.6584 0.104 Uiso 1 1 calc R
C11 C 0.7374(17) 0.2459(15) 0.6461(16) 0.107(13) Uani 1 1 d .
H11 H 0.7804 0.2580 0.6739 0.128 Uiso 1 1 calc R
C12 C 0.676(2) 0.2719(12) 0.6113(14) 0.095(10) Uani 1 1 d U
H12 H 0.6762 0.3021 0.6153 0.114 Uiso 1 1 calc R
C13 C 0.6137(12) 0.2503(11) 0.5700(9) 0.063(8) Uani 1 1 d .
C14 C 0.5646(13) 0.3097(9) 0.5163(10) 0.055(6) Uani 1 1 d .
H14 H 0.6133 0.3231 0.5368 0.066 Uiso 1 1 calc R
C15 C 0.5143(12) 0.3350(9) 0.4701(10) 0.059(7) Uani 1 1 d .
C16 C 0.5421(15) 0.3755(8) 0.4622(11) 0.059(6) Uani 1 1 d .
H16 H 0.5901 0.3855 0.4878 0.070 Uiso 1 1 calc R
C17 C 0.5056(17) 0.4020(9) 0.4205(12) 0.069(8) Uani 1 1 d .
C18 C 0.4325(15) 0.3844(8) 0.3857(10) 0.055(6) Uani 1 1 d .
H18 H 0.4042 0.4017 0.3557 0.067 Uiso 1 1 calc R
C19 C 0.3985(13) 0.3451(8) 0.3910(9) 0.049(6) Uani 1 1 d .
C20 C 0.4408(14) 0.3202(8) 0.4363(11) 0.054(6) Uani 1 1 d .
C21 C 0.2885(16) 0.1405(9) 0.3472(12) 0.066(7) Uani 1 1 d .
C22 C 0.2780(14) 0.1877(8) 0.3324(11) 0.063(7) Uani 1 1 d .
H22A H 0.3109 0.1949 0.3064 0.094 Uiso 1 1 calc R
H22B H 0.2962 0.2049 0.3660 0.094 Uiso 1 1 calc R
H22C H 0.2201 0.1936 0.3154 0.094 Uiso 1 1 calc R
C23 C 0.2401(16) 0.1299(9) 0.3912(11) 0.069(7) Uani 1 1 d .
H23A H 0.1814 0.1284 0.3733 0.104 Uiso 1 1 calc R
H23B H 0.2498 0.1523 0.4195 0.104 Uiso 1 1 calc R
H23C H 0.2586 0.1024 0.4086 0.104 Uiso 1 1 calc R
C24 C 0.2502(14) 0.1150(9) 0.2955(11) 0.063(7) Uani 1 1 d .
H24A H 0.2728 0.1246 0.2650 0.094 Uiso 1 1 calc R
H24B H 0.1907 0.1193 0.2856 0.094 Uiso 1 1 calc R
H24C H 0.2623 0.0846 0.3025 0.094 Uiso 1 1 calc R
C25 C 0.5388(17) 0.0537(10) 0.3346(10) 0.066(7) Uani 1 1 d .
C26 C 0.494(2) 0.0123(11) 0.3317(13) 0.100(12) Uani 1 1 d .
H26A H 0.4381 0.0157 0.3083 0.151 Uiso 1 1 calc R
H26B H 0.4912 0.0037 0.3689 0.151 Uiso 1 1 calc R
H26C H 0.5226 -0.0097 0.3159 0.151 Uiso 1 1 calc R
C27 C 0.5393(18) 0.0699(11) 0.2785(12) 0.085(9) Uani 1 1 d .
H27A H 0.5609 0.0477 0.2583 0.128 Uiso 1 1 calc R
H27B H 0.5742 0.0954 0.2820 0.128 Uiso 1 1 calc R
H27C H 0.4834 0.0773 0.2583 0.128 Uiso 1 1 calc R
C28 C 0.627(2) 0.0447(11) 0.3643(12) 0.106(13) Uani 1 1 d .
H28A H 0.6304 0.0368 0.4027 0.159 Uiso 1 1 calc R
H28B H 0.6604 0.0702 0.3635 0.159 Uiso 1 1 calc R
H28C H 0.6479 0.0211 0.3458 0.159 Uiso 1 1 calc R
C29 C 0.5355(16) 0.4448(9) 0.4075(14) 0.071(8) Uani 1 1 d .
C30 C 0.559(2) 0.4436(11) 0.3520(17) 0.116(14) Uani 1 1 d .
H30A H 0.6110 0.4282 0.3565 0.174 Uiso 1 1 calc R
H30B H 0.5651 0.4728 0.3396 0.174 Uiso 1 1 calc R
H30C H 0.5160 0.4289 0.3245 0.174 Uiso 1 1 calc R
C31 C 0.6115(17) 0.4594(10) 0.4556(14) 0.092(11) Uani 1 1 d .
H31A H 0.5961 0.4589 0.4909 0.137 Uiso 1 1 calc R
H31B H 0.6278 0.4884 0.4481 0.137 Uiso 1 1 calc R
H31C H 0.6574 0.4398 0.4573 0.137 Uiso 1 1 calc R
C32 C 0.471(2) 0.4779(11) 0.4027(19) 0.14(2) Uani 1 1 d .
H32A H 0.4238 0.4706 0.3722 0.212 Uiso 1 1 calc R
H32B H 0.4926 0.5058 0.3957 0.212 Uiso 1 1 calc R
H32C H 0.4532 0.4791 0.4372 0.212 Uiso 1 1 calc R
C33 C 0.3209(13) 0.3299(8) 0.3498(10) 0.053(6) Uani 1 1 d .
C34 C 0.2845(14) 0.3644(9) 0.3040(10) 0.060(7) Uani 1 1 d .
H34A H 0.2835 0.3924 0.3215 0.090 Uiso 1 1 calc R
H34B H 0.2286 0.3563 0.2844 0.090 Uiso 1 1 calc R
H34C H 0.3188 0.3660 0.2776 0.090 Uiso 1 1 calc R
C35 C 0.2529(14) 0.3197(9) 0.3786(10) 0.060(7) Uani 1 1 d .
H35A H 0.2595 0.2903 0.3927 0.090 Uiso 1 1 calc R
H35B H 0.1994 0.3227 0.3522 0.090 Uiso 1 1 calc R
H35C H 0.2564 0.3395 0.4095 0.090 Uiso 1 1 calc R
C36 C 0.3414(15) 0.2915(8) 0.3184(12) 0.064(7) Uani 1 1 d .
H36A H 0.3678 0.2695 0.3447 0.097 Uiso 1 1 calc R
H36B H 0.3787 0.3003 0.2960 0.097 Uiso 1 1 calc R
H36C H 0.2909 0.2800 0.2943 0.097 Uiso 1 1 calc R
O41 O -0.0512(9) 0.1824(5) 0.6141(6) 0.050(4) Uani 1 1 d .
O42 O -0.0728(9) 0.2842(5) 0.6026(7) 0.056(4) Uani 1 1 d .
N41 N 0.0026(11) 0.1997(6) 0.7257(8) 0.048(4) Uani 1 1 d .
N42 N -0.0205(10) 0.2801(6) 0.7203(6) 0.043(4) Uani 1 1 d .
C41 C -0.0784(14) 0.1455(8) 0.6267(11) 0.053(6) Uani 1 1 d .
C42 C -0.1214(16) 0.1166(8) 0.5854(12) 0.063(7) Uani 1 1 d .
C43 C -0.1496(19) 0.0787(10) 0.6015(14) 0.081(9) Uani 1 1 d .
H43 H -0.1812 0.0603 0.5740 0.098 Uiso 1 1 calc R
C44 C -0.1327(18) 0.0658(10) 0.6592(17) 0.085(10) Uani 1 1 d .
C45 C -0.0929(15) 0.0947(9) 0.6977(12) 0.064(7) Uani 1 1 d .
H45 H -0.0836 0.0877 0.7357 0.077 Uiso 1 1 calc R
C46 C -0.0652(14) 0.1344(8) 0.6832(11) 0.058(6) Uani 1 1 d .
C47 C -0.0291(12) 0.1627(7) 0.7266(9) 0.045(5) Uani 1 1 d .
H47A H -0.0718 0.1669 0.7471 0.054 Uiso 1 1 calc R
H47B H 0.0145 0.1457 0.7513 0.054 Uiso 1 1 calc R
C48 C 0.0262(12) 0.2246(7) 0.7722(8) 0.044(5) Uani 1 1 d .
C49 C 0.0656(16) 0.2038(10) 0.8276(11) 0.068(7) Uani 1 1 d .
H49 H 0.0738 0.1738 0.8302 0.081 Uiso 1 1 calc R
C50 C 0.0893(13) 0.2293(10) 0.8740(9) 0.059(7) Uani 1 1 d .
H50 H 0.1183 0.2174 0.9083 0.071 Uiso 1 1 calc R
C51 C 0.0704(19) 0.2719(10) 0.8700(11) 0.074(8) Uani 1 1 d .
H51 H 0.0833 0.2884 0.9029 0.089 Uiso 1 1 calc R
C52 C 0.0332(14) 0.2928(9) 0.8203(12) 0.064(7) Uani 1 1 d .
H52 H 0.0230 0.3227 0.8191 0.077 Uiso 1 1 calc R
C53 C 0.0111(12) 0.2664(8) 0.7706(8) 0.044(5) Uani 1 1 d .
C54 C -0.0683(15) 0.3151(8) 0.7127(9) 0.055(6) Uani 1 1 d .
H54 H -0.0758 0.3277 0.7456 0.066 Uiso 1 1 calc R
C55 C -0.1103(12) 0.3369(7) 0.6619(9) 0.043(5) Uani 1 1 d .
C56 C -0.1464(13) 0.3756(9) 0.6674(10) 0.058(6) Uani 1 1 d .
H56 H -0.1429 0.3861 0.7035 0.069 Uiso 1 1 calc R
C57 C -0.1883(14) 0.4003(8) 0.6221(11) 0.058(6) Uani 1 1 d .
C58 C -0.1930(14) 0.3820(8) 0.5720(10) 0.053(6) Uani 1 1 d .
H58 H -0.2221 0.3975 0.5405 0.064 Uiso 1 1 calc R
C59 C -0.1598(13) 0.3435(8) 0.5622(10) 0.053(6) Uani 1 1 d .
C60 C -0.1135(15) 0.3210(7) 0.6085(11) 0.056(6) Uani 1 1 d .
C61 C -0.1382(17) 0.1273(9) 0.5230(11) 0.067(7) Uani 1 1 d .
C62 C -0.1863(18) 0.1673(10) 0.5083(12) 0.080(9) Uani 1 1 d .
H62A H -0.1650 0.1893 0.5361 0.120 Uiso 1 1 calc R
H62B H -0.2440 0.1618 0.5070 0.120 Uiso 1 1 calc R
H62C H -0.1817 0.1773 0.4720 0.120 Uiso 1 1 calc R
C63 C -0.190(2) 0.0928(11) 0.4884(14) 0.094(10) Uani 1 1 d .
H63A H -0.2467 0.0952 0.4917 0.141 Uiso 1 1 calc R
H63B H -0.1682 0.0647 0.5014 0.141 Uiso 1 1 calc R
H63C H -0.1891 0.0964 0.4496 0.141 Uiso 1 1 calc R
C64 C -0.0563(18) 0.1303(12) 0.5082(14) 0.096(11) Uani 1 1 d .
H64A H -0.0640 0.1438 0.4719 0.145 Uiso 1 1 calc R
H64B H -0.0335 0.1016 0.5073 0.145 Uiso 1 1 calc R
H64C H -0.0184 0.1476 0.5360 0.145 Uiso 1 1 calc R
C65 C -0.159(3) 0.0216(9) 0.6770(16) 0.096(11) Uani 1 1 d .
C66 C -0.104(5) -0.0103(17) 0.662(3) 0.23(4) Uani 1 1 d .
H66A H -0.1070 -0.0369 0.6824 0.348 Uiso 1 1 calc R
H66B H -0.0477 0.0006 0.6723 0.348 Uiso 1 1 calc R
H66C H -0.1207 -0.0158 0.6225 0.348 Uiso 1 1 calc R
C67 C -0.247(3) 0.0107(15) 0.642(2) 0.21(3) Uani 1 1 d .
H67A H -0.2693 -0.0128 0.6599 0.308 Uiso 1 1 calc R
H67B H -0.2445 0.0021 0.6050 0.308 Uiso 1 1 calc R
H67C H -0.2820 0.0359 0.6400 0.308 Uiso 1 1 calc R
C68 C -0.147(3) 0.0155(13) 0.7334(19) 0.15(2) Uani 1 1 d .
H68A H -0.1426 -0.0151 0.7417 0.226 Uiso 1 1 calc R
H68B H -0.1939 0.0273 0.7454 0.226 Uiso 1 1 calc R
H68C H -0.0969 0.0300 0.7531 0.226 Uiso 1 1 calc R
C69 C -0.2279(16) 0.4430(9) 0.6323(12) 0.065(7) Uani 1 1 d .
C70 C -0.2249(19) 0.4748(10) 0.5856(12) 0.082(9) Uani 1 1 d .
H70A H -0.2485 0.4613 0.5497 0.122 Uiso 1 1 calc R
H70B H -0.1679 0.4827 0.5880 0.122 Uiso 1 1 calc R
H70C H -0.2565 0.5004 0.5894 0.122 Uiso 1 1 calc R
C71 C -0.3174(18) 0.4332(10) 0.6307(16) 0.092(10) Uani 1 1 d .
H71A H -0.3433 0.4188 0.5958 0.138 Uiso 1 1 calc R
H71B H -0.3465 0.4599 0.6334 0.138 Uiso 1 1 calc R
H71C H -0.3197 0.4145 0.6617 0.138 Uiso 1 1 calc R
C72 C -0.188(2) 0.4648(9) 0.6859(14) 0.097(11) Uani 1 1 d .
H72A H -0.2195 0.4904 0.6900 0.145 Uiso 1 1 calc R
H72B H -0.1320 0.4729 0.6859 0.145 Uiso 1 1 calc R
H72C H -0.1871 0.4453 0.7167 0.145 Uiso 1 1 calc R
C73 C -0.1699(16) 0.3262(10) 0.5033(9) 0.066(8) Uani 1 1 d .
C74 C -0.2220(19) 0.3520(11) 0.4609(12) 0.088(10) Uani 1 1 d .
H74A H -0.2237 0.3397 0.4246 0.132 Uiso 1 1 calc R
H74B H -0.2003 0.3811 0.4627 0.132 Uiso 1 1 calc R
H74C H -0.2775 0.3526 0.4665 0.132 Uiso 1 1 calc R
C75 C -0.0812(18) 0.3245(12) 0.4885(12) 0.093(11) Uani 1 1 d .
H75A H -0.0866 0.3095 0.4534 0.140 Uiso 1 1 calc R
H75B H -0.0418 0.3094 0.5179 0.140 Uiso 1 1 calc R
H75C H -0.0616 0.3537 0.4854 0.140 Uiso 1 1 calc R
C76 C -0.207(2) 0.2824(10) 0.4978(10) 0.078(9) Uani 1 1 d .
H76A H -0.2540 0.2815 0.4655 0.117 Uiso 1 1 calc R
H76B H -0.2252 0.2755 0.5311 0.117 Uiso 1 1 calc R
H76C H -0.1659 0.2614 0.4932 0.117 Uiso 1 1 calc R
O81 O 0.3765(10) 0.1662(6) 0.6877(8) 0.071(5) Uani 1 1 d .
O82 O 0.4022(9) 0.2801(5) 0.5816(5) 0.043(3) Uani 1 1 d .
N81 N 0.5330(13) 0.2014(9) 0.7211(9) 0.072(7) Uani 1 1 d .
N82 N 0.5128(12) 0.2887(10) 0.6832(8) 0.081(8) Uani 1 1 d .
C81 C 0.4049(15) 0.1334(9) 0.7199(10) 0.061(7) Uani 1 1 d .
C82 C 0.3604(17) 0.0986(10) 0.7262(12) 0.073(8) Uani 1 1 d .
H82 H 0.3044 0.0980 0.7065 0.088 Uiso 1 1 calc R
C83 C 0.391(2) 0.0642(9) 0.7591(13) 0.079(8) Uani 1 1 d .
H83 H 0.3555 0.0409 0.7614 0.095 Uiso 1 1 calc R
C84 C 0.469(2) 0.0629(11) 0.7879(14) 0.089(10) Uani 1 1 d .
H84 H 0.4909 0.0395 0.8111 0.107 Uiso 1 1 calc R
C85 C 0.514(2) 0.0957(12) 0.7823(13) 0.089(10) Uani 1 1 d .
H85 H 0.5697 0.0947 0.8019 0.106 Uiso 1 1 calc R
C86 C 0.4880(15) 0.1332(10) 0.7500(11) 0.067(7) Uani 1 1 d .
C87 C 0.5430(16) 0.1677(13) 0.7472(11) 0.083(10) Uani 1 1 d .
H87 H 0.5970 0.1638 0.7696 0.100 Uiso 1 1 calc R
C88 C 0.5983(18) 0.2315(16) 0.7300(15) 0.123(18) Uani 1 1 d .
H88A H 0.6273 0.2274 0.7004 0.147 Uiso 1 1 calc R
H88B H 0.6375 0.2242 0.7654 0.147 Uiso 1 1 calc R
C89 C 0.579(2) 0.2761(14) 0.7316(12) 0.114(16) Uani 1 1 d .
H89A H 0.6284 0.2933 0.7324 0.137 Uiso 1 1 calc R
H89B H 0.5614 0.2822 0.7658 0.137 Uiso 1 1 calc R
C90 C 0.518(2) 0.3271(11) 0.6642(15) 0.092(11) Uani 1 1 d .
H90 H 0.5624 0.3444 0.6839 0.110 Uiso 1 1 calc R
C91 C 0.4652(16) 0.3453(9) 0.6169(14) 0.072(8) Uani 1 1 d .
C92 C 0.472(2) 0.3908(12) 0.6058(17) 0.103(11) Uani 1 1 d U
H92 H 0.5117 0.4072 0.6311 0.124 Uiso 1 1 calc R
C93 C 0.424(2) 0.4104(10) 0.5612(16) 0.091(9) Uani 1 1 d U
H93 H 0.4316 0.4397 0.5540 0.109 Uiso 1 1 calc R
C94 C 0.3676(18) 0.3875(9) 0.5283(13) 0.072(8) Uani 1 1 d .
H94 H 0.3314 0.4017 0.4984 0.087 Uiso 1 1 calc R
C95 C 0.3569(16) 0.3454(8) 0.5338(11) 0.058(6) Uani 1 1 d .
H95 H 0.3148 0.3310 0.5077 0.069 Uiso 1 1 calc R
C96 C 0.4060(13) 0.3228(9) 0.5767(10) 0.053(6) Uani 1 1 d .
O101 O 0.1732(9) 0.3057(8) 0.5386(7) 0.078(6) Uani 1 1 d .
O102 O 0.2213(10) 0.1697(6) 0.5636(7) 0.062(5) Uani 1 1 d .
N101 N 0.1028(14) 0.2690(12) 0.4449(13) 0.104(10) Uani 1 1 d .
N102 N 0.0979(13) 0.1793(11) 0.4670(8) 0.077(8) Uani 1 1 d .
C101 C 0.1501(18) 0.3441(14) 0.5142(16) 0.092(12) Uani 1 1 d .
C102 C 0.170(3) 0.3812(14) 0.5440(18) 0.111(13) Uani 1 1 d .
H102 H 0.1980 0.3819 0.5821 0.133 Uiso 1 1 calc R
C103 C 0.145(3) 0.4174(16) 0.513(3) 0.16(3) Uani 1 1 d .
H103 H 0.1595 0.4421 0.5355 0.192 Uiso 1 1 calc R
C104 C 0.114(5) 0.427(2) 0.470(4) 0.20(4) Uani 1 1 d .
H104 H 0.1056 0.4556 0.4572 0.241 Uiso 1 1 calc R
C105 C 0.087(3) 0.387(2) 0.4372(19) 0.15(2) Uani 1 1 d .
H105 H 0.0574 0.3892 0.3997 0.175 Uiso 1 1 calc R
C106 C 0.108(2) 0.3463(16) 0.4623(16) 0.114(14) Uani 1 1 d U
C107 C 0.085(2) 0.3075(17) 0.4286(16) 0.116(14) Uani 1 1 d U
H107 H 0.0552 0.3113 0.3914 0.139 Uiso 1 1 calc R
C108 C 0.066(3) 0.2397(14) 0.3993(18) 0.114(8) Uani 1 1 d U
H10A H 0.1082 0.2310 0.3799 0.137 Uiso 1 1 calc R
H10B H 0.0214 0.2544 0.3725 0.137 Uiso 1 1 calc R
C109 C 0.033(2) 0.2004(14) 0.4215(17) 0.114(8) Uani 1 1 d U
H10C H 0.0129 0.1798 0.3911 0.137 Uiso 1 1 calc R
H10D H -0.0145 0.2087 0.4363 0.137 Uiso 1 1 calc R
C110 C 0.1053(18) 0.1375(15) 0.4676(12) 0.085(11) Uani 1 1 d .
H110 H 0.0667 0.1226 0.4396 0.102 Uiso 1 1 calc R
C111 C 0.161(2) 0.1127(11) 0.5031(14) 0.085(10) Uani 1 1 d .
C112 C 0.163(3) 0.0667(15) 0.4950(18) 0.122(16) Uani 1 1 d .
H112 H 0.1260 0.0530 0.4652 0.146 Uiso 1 1 calc R
C113 C 0.221(4) 0.044(2) 0.532(3) 0.152(19) Uani 1 1 d U
H113 H 0.2217 0.0138 0.5272 0.183 Uiso 1 1 calc R
C114 C 0.275(3) 0.0602(12) 0.5714(18) 0.115(13) Uani 1 1 d .
H114 H 0.3152 0.0424 0.5940 0.138 Uiso 1 1 calc R
C115 C 0.274(2) 0.1011(11) 0.5818(13) 0.086(9) Uani 1 1 d .
H115 H 0.3139 0.1118 0.6130 0.103 Uiso 1 1 calc R
C116 C 0.2196(18) 0.1300(11) 0.5498(12) 0.073(8) Uani 1 1 d .
O121 O 0.2779(11) 0.3394(6) 0.6870(12) 0.106(9) Uani 1 1 d .
O122 O 0.1567(8) 0.2095(6) 0.6837(6) 0.059(4) Uani 1 1 d .
N121 N 0.2632(19) 0.3196(15) 0.7893(15) 0.137(16) Uani 1 1 d .
N122 N 0.2598(9) 0.2264(10) 0.7848(9) 0.111(13) Uani 1 1 d .
C121 C 0.2883(9) 0.3789(10) 0.7000(9) 0.208(13) Uani 1 1 d RU
C122 C 0.2884(9) 0.4109(10) 0.6614(9) 0.213(13) Uani 1 1 d RU
H122 H 0.2884 0.4035 0.6246 0.256 Uiso 1 1 calc R
C123 C 0.2884(9) 0.4535(10) 0.6768(9) 0.219(13) Uani 1 1 d RU
H123 H 0.2885 0.4754 0.6504 0.263 Uiso 1 1 calc R
C124 C 0.2884(9) 0.4643(10) 0.7307(9) 0.227(14) Uani 1 1 d RU
H124 H 0.2884 0.4935 0.7412 0.272 Uiso 1 1 calc R
C125 C 0.2882(9) 0.4323(10) 0.7693(9) 0.225(13) Uani 1 1 d RU
H125 H 0.2882 0.4397 0.8062 0.270 Uiso 1 1 calc R
C126 C 0.2882(9) 0.3897(10) 0.7540(9) 0.216(13) Uani 1 1 d RU
C127 C 0.279(4) 0.361(2) 0.793(3) 0.206(14) Uani 1 1 d U
H127 H 0.2858 0.3724 0.8295 0.247 Uiso 1 1 calc R
C128 C 0.269(4) 0.2915(19) 0.837(2) 0.16(2) Uani 1 1 d U
H12A H 0.2120 0.2863 0.8401 0.197 Uiso 1 1 calc R
H12B H 0.2968 0.3078 0.8703 0.197 Uiso 1 1 calc R
C129 C 0.312(3) 0.2465(16) 0.841(2) 0.140(16) Uani 1 1 d U
H12C H 0.3066 0.2300 0.8735 0.168 Uiso 1 1 calc R
H12D H 0.3708 0.2491 0.8411 0.168 Uiso 1 1 calc R
C130 C 0.244(3) 0.187(2) 0.7940(19) 0.14(3) Uani 1 1 d .
H130 H 0.2640 0.1768 0.8309 0.170 Uiso 1 1 calc R
C131 C 0.201(2) 0.1566(15) 0.756(2) 0.110(16) Uani 1 1 d .
C132 C 0.196(2) 0.1153(19) 0.773(2) 0.15(2) Uani 1 1 d .
H132 H 0.2199 0.1084 0.8102 0.175 Uiso 1 1 calc R
C133 C 0.157(3) 0.0834(17) 0.738(4) 0.19(4) Uani 1 1 d .
H133 H 0.1552 0.0549 0.7505 0.233 Uiso 1 1 calc R
C134 C 0.121(3) 0.0946(12) 0.685(3) 0.15(2) Uani 1 1 d .
H134 H 0.0925 0.0734 0.6603 0.176 Uiso 1 1 calc R
C135 C 0.1253(17) 0.1351(8) 0.6647(19) 0.100(13) Uani 1 1 d .
H135 H 0.1032 0.1413 0.6267 0.120 Uiso 1 1 calc R
C136 C 0.1630(17) 0.1675(10) 0.7018(16) 0.086(11) Uani 1 1 d .
N141 N 0.107(4) 0.4593(17) 0.022(2) 0.21(2) Uani 1 1 d DU
C141 C 0.103(4) 0.4960(17) 0.022(3) 0.18(2) Uani 1 1 d DU
C142 C 0.098(4) 0.5403(17) 0.029(3) 0.20(3) Uani 1 1 d DU
H14A H 0.0446 0.5475 0.0352 0.307 Uiso 1 1 calc R
H14B H 0.1050 0.5549 -0.0042 0.307 Uiso 1 1 calc R
H14C H 0.1416 0.5494 0.0609 0.307 Uiso 1 1 calc R
N142 N 0.215(4) 0.542(2) 0.6213(19) 0.28(4) Uani 1 1 d .
C143 C 0.160(3) 0.5412(15) 0.586(2) 0.124(15) Uani 1 1 d .
C144 C 0.092(3) 0.5366(18) 0.538(2) 0.17(2) Uani 1 1 d .
H14D H 0.1039 0.5525 0.5070 0.262 Uiso 1 1 calc R
H14E H 0.0423 0.5478 0.5461 0.262 Uiso 1 1 calc R
H14F H 0.0847 0.5063 0.5281 0.262 Uiso 1 1 calc R
N143 N 0.005(2) 0.4641(17) 0.607(2) 0.143(16) Uani 1 1 d .
C145 C 0.030(3) 0.4322(19) 0.6238(19) 0.105(13) Uani 1 1 d .
C146 C 0.064(2) 0.3917(13) 0.6446(19) 0.115(14) Uani 1 1 d .
H14G H 0.0758 0.3750 0.6145 0.172 Uiso 1 1 calc R
H14H H 0.0243 0.3763 0.6603 0.172 Uiso 1 1 calc R
H14I H 0.1146 0.3963 0.6734 0.172 Uiso 1 1 calc R
N144 N 0.646(4) 0.088(2) 0.687(3) 0.28(3) Uani 1 1 d DU
C147 C 0.583(4) 0.095(2) 0.657(2) 0.19(2) Uani 1 1 d DU
C148 C 0.511(3) 0.099(2) 0.615(2) 0.19(2) Uani 1 1 d DU
H14J H 0.5188 0.1213 0.5885 0.280 Uiso 1 1 calc R
H14K H 0.4652 0.1074 0.6302 0.280 Uiso 1 1 calc R
H14L H 0.4988 0.0720 0.5953 0.280 Uiso 1 1 calc R

loop_
_atom_site_aniso_label
_atom_site_aniso_U_11
_atom_site_aniso_U_22
_atom_site_aniso_U_33
_atom_site_aniso_U_23
_atom_site_aniso_U_13
_atom_site_aniso_U_12
U1 0.0367(4) 0.0741(6) 0.0386(5) 0.0004(4) 0.0104(3) 0.0058(4)
U2 0.0379(4) 0.0533(5) 0.0386(4) -0.0017(4) 0.0126(3) 0.0001(4)
U3 0.0368(4) 0.0712(6) 0.0396(5) 0.0008(4) 0.0097(3) -0.0009(4)
U4 0.0369(4) 0.0870(7) 0.0362(4) 0.0008(4) 0.0114(3) 0.0064(4)
U5 0.0419(5) 0.0775(7) 0.0515(5) -0.0173(5) 0.0169(4) -0.0085(4)
O345 0.036(7) 0.077(10) 0.028(7) 0.019(7) 0.019(6) 0.010(7)
O13U 0.050(8) 0.068(10) 0.024(7) 0.000(7) 0.005(6) -0.001(7)
O14U 0.043(8) 0.097(13) 0.039(8) 0.001(8) 0.015(7) 0.004(8)
O24U 0.032(7) 0.079(11) 0.039(8) -0.005(8) 0.016(6) 0.003(7)
O25U 0.041(8) 0.057(10) 0.090(13) 0.012(9) 0.033(8) 0.001(7)
O35U 0.071(12) 0.121(16) 0.025(8) -0.021(9) -0.011(8) -0.007(11)
O1 0.035(8) 0.077(11) 0.055(10) -0.009(8) 0.010(7) 0.011(8)
O2 0.048(9) 0.092(14) 0.051(10) 0.011(9) 0.019(8) 0.007(9)
N1 0.059(13) 0.101(18) 0.039(11) 0.009(12) 0.014(10) 0.017(12)
N2 0.067(14) 0.12(2) 0.017(9) -0.008(10) 0.019(9) -0.027(13)
C1 0.061(15) 0.076(17) 0.048(14) 0.005(12) 0.028(12) 0.028(13)
C2 0.069(16) 0.063(15) 0.041(13) -0.004(11) 0.032(12) 0.005(12)
C3 0.077(18) 0.053(15) 0.070(17) 0.013(13) 0.028(14) 0.011(13)
C4 0.067(16) 0.078(19) 0.061(17) 0.016(14) 0.035(14) 0.032(14)
C5 0.058(15) 0.081(19) 0.052(15) 0.015(14) 0.025(13) 0.028(13)
C6 0.053(14) 0.074(18) 0.058(16) 0.004(13) 0.021(13) 0.011(13)
C7 0.058(16) 0.08(2) 0.071(19) 0.010(16) 0.012(14) 0.023(14)
C8 0.037(13) 0.08(2) 0.080(19) 0.000(16) 0.023(13) 0.001(13)
C9 0.035(13) 0.13(3) 0.072(18) -0.016(18) 0.016(13) 0.028(15)
C10 0.040(14) 0.17(4) 0.050(16) 0.032(19) 0.005(12) 0.044(19)
C11 0.031(14) 0.17(4) 0.11(3) 0.05(3) -0.005(15) -0.002(19)
C12 0.099(13) 0.098(13) 0.090(13) 0.009(9) 0.029(9) -0.012(9)
C13 0.022(10) 0.13(3) 0.035(12) -0.018(14) 0.011(9) -0.021(13)
C14 0.031(11) 0.09(2) 0.048(13) -0.013(13) 0.024(10) 0.002(12)
C15 0.025(11) 0.09(2) 0.055(15) 0.007(14) 0.008(10) 0.016(12)
C16 0.047(13) 0.061(16) 0.075(18) -0.014(14) 0.027(13) 0.008(12)
C17 0.067(17) 0.063(17) 0.078(19) -0.024(15) 0.017(15) 0.010(14)
C18 0.062(15) 0.056(15) 0.046(13) -0.005(11) 0.009(11) 0.005(12)
C19 0.038(11) 0.069(16) 0.043(13) -0.015(11) 0.018(10) 0.001(11)
C20 0.045(13) 0.055(15) 0.074(17) -0.009(13) 0.037(13) 0.000(11)
C21 0.057(15) 0.065(17) 0.084(19) -0.011(15) 0.035(14) -0.006(13)
C22 0.046(13) 0.058(15) 0.066(16) 0.010(13) -0.021(12) 0.002(11)
C23 0.057(15) 0.081(19) 0.069(18) 0.009(15) 0.017(13) 0.016(14)
C24 0.047(13) 0.071(17) 0.070(17) -0.011(14) 0.013(12) -0.005(12)
C25 0.076(17) 0.08(2) 0.037(13) 0.003(13) 0.009(12) 0.027(15)
C26 0.14(3) 0.10(3) 0.06(2) -0.008(18) 0.01(2) 0.04(2)
C27 0.073(19) 0.11(2) 0.08(2) 0.003(18) 0.028(16) 0.041(18)
C28 0.15(3) 0.11(3) 0.055(18) 0.012(17) 0.017(19) 0.08(2)
C29 0.056(15) 0.052(16) 0.09(2) -0.013(15) -0.008(15) 0.001(12)
C30 0.11(3) 0.08(2) 0.13(3) 0.01(2) -0.02(3) -0.04(2)
C31 0.057(17) 0.08(2) 0.11(3) -0.022(19) -0.016(17) 0.012(15)
C32 0.11(3) 0.08(2) 0.18(4) -0.03(3) -0.08(3) 0.03(2)
C33 0.042(12) 0.064(15) 0.051(14) 0.009(12) 0.010(10) -0.004(11)
C34 0.043(13) 0.082(18) 0.046(14) -0.004(13) -0.006(11) -0.005(12)
C35 0.044(13) 0.088(19) 0.048(14) 0.014(13) 0.008(11) -0.006(12)
C36 0.049(14) 0.067(17) 0.086(19) -0.017(15) 0.034(13) 0.003(12)
O41 0.045(8) 0.062(10) 0.042(8) -0.009(7) 0.007(7) -0.012(7)
O42 0.054(9) 0.054(10) 0.054(10) 0.019(8) -0.001(7) 0.003(8)
N41 0.044(10) 0.049(11) 0.047(11) 0.009(9) 0.003(8) -0.002(9)
N42 0.050(10) 0.062(12) 0.011(8) -0.011(7) -0.002(7) -0.005(9)
C41 0.046(13) 0.050(14) 0.067(16) -0.009(12) 0.022(12) -0.003(11)
C42 0.066(16) 0.056(16) 0.074(18) -0.018(13) 0.029(14) -0.013(13)
C43 0.09(2) 0.07(2) 0.08(2) -0.026(17) 0.034(18) -0.031(17)
C44 0.062(17) 0.068(19) 0.14(3) -0.03(2) 0.042(19) -0.020(15)
C45 0.058(15) 0.071(18) 0.067(17) 0.013(14) 0.022(13) -0.007(13)
C46 0.046(13) 0.062(16) 0.069(17) 0.004(13) 0.018(12) -0.001(12)
C47 0.032(10) 0.058(14) 0.051(13) 0.000(11) 0.021(10) 0.013(10)
C48 0.040(11) 0.053(14) 0.028(11) 0.016(10) -0.013(9) -0.015(10)
C49 0.060(15) 0.075(19) 0.070(18) 0.017(15) 0.021(14) 0.000(14)
C50 0.040(12) 0.11(2) 0.018(10) 0.002(12) -0.002(9) 0.001(13)
C51 0.09(2) 0.09(2) 0.049(16) -0.020(15) 0.047(16) 0.002(17)
C52 0.048(14) 0.069(17) 0.079(19) -0.016(15) 0.022(13) 0.001(12)
C53 0.027(10) 0.075(17) 0.031(11) 0.007(11) 0.007(8) -0.010(10)
C54 0.071(16) 0.060(15) 0.039(13) -0.014(11) 0.024(12) -0.009(13)
C55 0.035(11) 0.054(13) 0.043(12) -0.011(10) 0.014(9) 0.011(10)
C56 0.035(12) 0.085(19) 0.049(14) -0.009(13) 0.003(10) -0.015(12)
C57 0.041(12) 0.071(17) 0.060(16) 0.009(13) 0.012(11) 0.006(12)
C58 0.048(13) 0.058(15) 0.060(15) 0.023(12) 0.025(12) 0.021(11)
C59 0.035(11) 0.077(17) 0.049(14) 0.008(12) 0.013(10) -0.002(11)
C60 0.056(14) 0.042(13) 0.085(18) -0.017(13) 0.044(14) -0.015(11)
C61 0.074(18) 0.070(18) 0.065(17) -0.024(14) 0.034(14) -0.011(14)
C62 0.08(2) 0.10(2) 0.064(18) -0.016(16) 0.022(15) -0.045(18)
C63 0.09(2) 0.11(3) 0.08(2) -0.023(19) 0.024(19) -0.04(2)
C64 0.08(2) 0.12(3) 0.10(3) -0.05(2) 0.051(19) -0.027(19)
C65 0.14(3) 0.044(17) 0.10(3) -0.021(17) 0.03(2) -0.027(18)
C66 0.36(10) 0.11(4) 0.31(9) 0.00(5) 0.24(8) -0.07(5)
C67 0.15(4) 0.15(4) 0.26(6) 0.12(4) -0.05(4) -0.11(4)
C68 0.24(6) 0.10(3) 0.12(4) -0.01(3) 0.05(4) -0.09(3)
C69 0.063(16) 0.065(17) 0.075(18) 0.005(14) 0.030(14) 0.005(13)
C70 0.09(2) 0.070(19) 0.08(2) 0.019(16) 0.011(17) -0.012(16)
C71 0.08(2) 0.08(2) 0.14(3) 0.01(2) 0.06(2) 0.027(16)
C72 0.16(3) 0.053(18) 0.09(2) -0.006(16) 0.05(2) 0.004(19)
C73 0.067(16) 0.10(2) 0.035(13) 0.033(13) 0.019(12) 0.031(15)
C74 0.09(2) 0.11(3) 0.07(2) -0.004(18) 0.030(17) 0.024(19)
C75 0.08(2) 0.15(3) 0.053(17) 0.035(19) 0.028(15) 0.04(2)
C76 0.12(2) 0.09(2) 0.030(13) 0.009(13) 0.028(14) 0.033(19)
O81 0.054(10) 0.084(13) 0.074(12) 0.020(11) 0.013(9) 0.000(9)
O82 0.051(8) 0.051(9) 0.029(7) -0.014(7) 0.016(6) 0.004(7)
N81 0.053(13) 0.11(2) 0.053(13) 0.019(14) 0.011(10) 0.000(13)
N82 0.038(11) 0.16(3) 0.043(12) -0.004(14) 0.006(9) -0.023(14)
C81 0.057(15) 0.075(18) 0.048(15) -0.007(13) 0.008(12) 0.000(13)
C82 0.055(16) 0.08(2) 0.08(2) 0.013(16) 0.010(14) 0.012(15)
C83 0.09(2) 0.062(18) 0.09(2) 0.014(16) 0.028(18) 0.012(16)
C84 0.10(3) 0.07(2) 0.09(2) 0.008(18) 0.00(2) 0.019(19)
C85 0.10(2) 0.10(3) 0.07(2) 0.019(19) 0.023(18) 0.05(2)
C86 0.049(14) 0.10(2) 0.052(15) 0.020(14) 0.012(12) 0.009(14)
C87 0.047(15) 0.15(3) 0.046(16) 0.015(19) 0.001(12) 0.018(18)
C88 0.041(16) 0.23(5) 0.09(3) 0.07(3) 0.006(16) -0.04(2)
C89 0.11(3) 0.16(4) 0.044(17) 0.03(2) -0.042(17) -0.08(3)
C90 0.08(2) 0.09(2) 0.10(2) -0.01(2) 0.008(19) -0.057(19)
C91 0.047(14) 0.070(18) 0.10(2) 0.013(17) 0.028(16) -0.007(13)
C92 0.10(3) 0.10(3) 0.12(3) 0.00(2) 0.030(19) -0.03(2)
C93 0.11(3) 0.055(18) 0.12(3) 0.002(17) 0.05(2) -0.013(17)
C94 0.072(18) 0.065(19) 0.08(2) -0.001(16) 0.024(16) 0.009(15)
C95 0.068(16) 0.052(15) 0.061(16) 0.000(12) 0.031(13) 0.023(12)
C96 0.029(11) 0.087(19) 0.054(14) -0.006(13) 0.028(10) -0.005(12)
O101 0.033(8) 0.16(2) 0.045(9) 0.029(11) 0.023(7) 0.020(10)
O102 0.060(10) 0.075(12) 0.047(10) -0.018(9) 0.004(8) 0.011(9)
N101 0.039(12) 0.17(3) 0.10(2) 0.03(2) 0.016(13) 0.007(16)
N102 0.052(13) 0.15(3) 0.021(10) -0.022(13) 0.003(9) 0.011(15)
C101 0.056(17) 0.13(3) 0.10(3) 0.05(3) 0.045(18) 0.05(2)
C102 0.13(3) 0.11(3) 0.11(3) 0.01(3) 0.05(3) 0.04(3)
C103 0.14(4) 0.10(3) 0.29(8) 0.08(5) 0.14(5) 0.05(3)
C104 0.23(7) 0.15(5) 0.26(9) 0.13(6) 0.13(7) 0.14(5)
C105 0.12(3) 0.23(6) 0.10(3) 0.11(4) 0.06(3) 0.09(4)
C106 0.079(19) 0.19(4) 0.09(2) 0.07(2) 0.056(19) 0.06(2)
C107 0.083(19) 0.21(4) 0.08(2) 0.07(2) 0.057(19) 0.06(2)
C108 0.110(11) 0.126(12) 0.107(11) 0.000(9) 0.027(8) 0.004(9)
C109 0.110(11) 0.126(12) 0.107(11) 0.000(9) 0.027(9) 0.004(9)
C110 0.054(17) 0.15(4) 0.048(17) -0.05(2) 0.014(14) -0.04(2)
C111 0.09(2) 0.10(3) 0.07(2) -0.032(19) 0.035(19) -0.04(2)
C112 0.13(3) 0.14(4) 0.11(3) -0.08(3) 0.05(3) -0.07(3)
C113 0.15(2) 0.15(2) 0.15(2) -0.002(10) 0.041(11) -0.001(10)
C114 0.15(4) 0.08(3) 0.11(3) -0.04(2) 0.04(3) -0.02(2)
C115 0.10(2) 0.09(2) 0.07(2) -0.016(18) 0.022(18) 0.020(19)
C116 0.070(18) 0.09(2) 0.067(18) -0.001(17) 0.029(15) -0.004(16)
O121 0.056(11) 0.046(11) 0.22(3) -0.036(14) 0.050(15) -0.018(9)
O122 0.031(7) 0.100(14) 0.045(9) -0.004(9) 0.008(7) 0.014(8)
N121 0.10(2) 0.20(4) 0.13(3) -0.09(3) 0.08(2) -0.08(2)
N122 0.016(10) 0.25(4) 0.068(18) 0.00(2) 0.011(11) 0.006(17)
C121 0.20(2) 0.210(19) 0.23(2) -0.011(13) 0.09(2) -0.02(2)
C122 0.20(2) 0.21(2) 0.24(2) -0.008(13) 0.08(2) -0.02(2)
C123 0.22(2) 0.210(19) 0.240(18) -0.008(13) 0.077(17) -0.021(18)
C124 0.230(16) 0.222(15) 0.230(16) -0.007(8) 0.062(9) -0.003(9)
C125 0.230(15) 0.220(15) 0.230(15) -0.011(8) 0.067(9) -0.003(9)
C126 0.213(19) 0.217(16) 0.235(19) -0.022(12) 0.085(18) -0.023(17)
C127 0.21(3) 0.208(19) 0.22(2) -0.042(18) 0.09(2) -0.02(2)
C128 0.17(2) 0.17(2) 0.16(2) -0.009(10) 0.041(11) 0.001(10)
C129 0.142(18) 0.149(19) 0.131(18) 0.005(10) 0.039(10) 0.000(10)
C130 0.06(3) 0.28(8) 0.09(3) 0.10(4) 0.03(2) 0.05(4)
C131 0.052(19) 0.15(4) 0.14(4) 0.09(3) 0.05(2) 0.03(2)
C132 0.07(3) 0.19(5) 0.20(5) 0.14(5) 0.07(3) 0.05(3)
C133 0.11(4) 0.11(4) 0.41(12) 0.16(6) 0.15(6) 0.05(3)
C134 0.11(3) 0.06(2) 0.30(8) 0.01(3) 0.11(4) 0.00(2)
C135 0.057(17) 0.027(14) 0.22(4) 0.00(2) 0.05(2) 0.013(12)
C136 0.062(17) 0.07(2) 0.15(3) 0.07(2) 0.06(2) 0.024(15)
N141 0.21(3) 0.20(3) 0.21(3) -0.025(19) 0.036(18) 0.007(19)
C141 0.18(2) 0.18(3) 0.18(2) 0.000(10) 0.045(11) -0.001(10)
C142 0.20(3) 0.20(3) 0.21(3) 0.006(19) 0.05(2) 0.004(19)
N142 0.33(8) 0.39(9) 0.09(3) -0.01(4) 0.02(4) -0.26(7)
C143 0.15(4) 0.12(3) 0.10(3) -0.03(3) 0.03(3) -0.04(3)
C144 0.12(4) 0.17(5) 0.21(6) 0.05(4) -0.02(4) -0.03(3)
N143 0.10(3) 0.17(4) 0.17(4) 0.02(3) 0.04(3) 0.00(3)
C145 0.08(3) 0.14(4) 0.10(3) 0.00(3) 0.03(2) -0.03(3)
C146 0.10(3) 0.10(3) 0.16(4) -0.04(3) 0.07(3) -0.05(2)
N144 0.28(4) 0.28(4) 0.27(4) 0.00(2) 0.07(2) -0.01(2)
C147 0.19(3) 0.19(3) 0.19(3) -0.001(10) 0.046(11) 0.001(10)
C148 0.18(3) 0.19(3) 0.19(3) 0.007(19) 0.045(19) 0.002(19)

loop_
_atom_type_symbol
_atom_type_description
_atom_type_scat_dispersion_real
_atom_type_scat_dispersion_imag
_atom_type_scat_source
C C 0.0033 0.0016 'International Tables Vol C Tables 4.2.6.8 and 6.1.1.4'
H H 0.0000 0.0000 'International Tables Vol C Tables 4.2.6.8 and 6.1.1.4'
N N 0.0061 0.0033 'International Tables Vol C Tables 4.2.6.8 and 6.1.1.4'
O O 0.0106 0.0060 'International Tables Vol C Tables 4.2.6.8 and 6.1.1.4'
U U -9.6767 9.6646 'International Tables Vol C Tables 4.2.6.8 and 6.1.1.4'

loop_
_geom_angle_atom_site_label_1
_geom_angle_atom_site_label_2
_geom_angle_atom_site_label_3
_geom_angle
O13U U1 O1 104.9(6)
O13U U1 O14U 91.2(6)
O1 U1 O14U 91.9(6)
O13U U1 O2 161.6(6)
O1 U1 O2 92.4(7)
O14U U1 O2 94.6(6)
O13U U1 O82 68.3(5)
O1 U1 O82 167.2(5)
O14U U1 O82 77.7(5)
O2 U1 O82 95.8(6)
O13U U1 N1 75.2(6)
O1 U1 N1 69.6(6)
O14U U1 N1 152.6(7)
O2 U1 N1 105.8(6)
O82 U1 N1 117.1(6)
O13U U1 N2 95.5(6)
O1 U1 N2 117.6(6)
O14U U1 N2 146.6(7)
O2 U1 N2 70.3(6)
O82 U1 N2 74.6(6)
N1 U1 N2 59.8(8)
O13U U1 U3 29.0(4)
O1 U1 U3 130.5(4)
O14U U1 U3 78.2(4)
O2 U1 U3 136.2(5)
O82 U1 U3 40.4(4)
N1 U1 U3 98.3(4)
N2 U1 U3 92.3(4)
O13U U1 U4 77.3(4)
O1 U1 U4 101.0(4)
O14U U1 U4 15.0(4)
O2 U1 U4 106.0(4)
O82 U1 U4 67.3(3)
N1 U1 U4 147.2(5)
N2 U1 U4 141.2(5)
U3 U1 U4 63.14(2)
O42 U2 O25U 96.0(6)
O42 U2 O41 92.3(6)
O25U U2 O41 171.6(6)
O42 U2 O24U 98.2(6)
O25U U2 O24U 86.7(6)
O41 U2 O24U 91.1(5)
O42 U2 O122 165.0(6)
O25U U2 O122 69.3(6)
O41 U2 O122 102.4(6)
O24U U2 O122 78.4(5)
O42 U2 N41 113.4(6)
O25U U2 N41 108.1(6)
O41 U2 N41 69.2(6)
O24U U2 N41 142.7(6)
O122 U2 N41 75.6(6)
O42 U2 N42 71.7(6)
O25U U2 N42 74.1(6)
O41 U2 N42 109.6(5)
O24U U2 N42 156.8(6)
O122 U2 N42 105.9(5)
N41 U2 N42 58.3(6)
O42 U2 U5 124.4(4)
O25U U2 U5 29.1(4)
O41 U2 U5 142.5(4)
O24U U2 U5 77.3(4)
O122 U2 U5 40.7(5)
N41 U2 U5 99.0(4)
N42 U2 U5 91.2(4)
O42 U2 U4 106.4(4)
O25U U2 U4 74.9(4)
O41 U2 U4 101.8(4)
O24U U2 U4 13.9(4)
O122 U2 U4 67.6(4)
N41 U2 U4 139.4(4)
N42 U2 U4 148.6(4)
U5 U2 U4 63.43(2)
O13U U3 O35U 177.2(7)
O13U U3 O81 90.9(7)
O35U U3 O81 86.5(8)
O13U U3 O345 105.0(5)
O35U U3 O345 74.1(6)
O81 U3 O345 94.6(6)
O13U U3 O82 70.2(5)
O35U U3 O82 112.0(7)
O81 U3 O82 157.1(6)
O345 U3 O82 78.6(5)
O13U U3 N81 92.8(7)
O35U U3 N81 87.4(7)
O81 U3 N81 69.8(7)
O345 U3 N81 156.7(6)
O82 U3 N81 122.3(6)
O13U U3 N82 105.4(6)
O35U U3 N82 77.2(7)
O81 U3 N82 133.7(7)
O345 U3 N82 121.0(7)
O82 U3 N82 66.3(6)
N81 U3 N82 66.5(8)
O13U U3 U5 143.6(4)
O35U U3 U5 35.3(5)
O81 U3 U5 89.6(5)
O345 U3 U5 38.8(3)
O82 U3 U5 98.0(3)
N81 U3 U5 121.2(5)
N82 U3 U5 100.2(6)
O13U U3 U1 30.6(4)
O35U U3 U1 151.1(6)
O81 U3 U1 117.8(5)
O345 U3 U1 87.9(3)
O82 U3 U1 40.8(3)
N81 U3 U1 114.5(5)
N82 U3 U1 93.9(5)
U5 U3 U1 123.67(3)
O13U U3 U4 78.7(4)
O35U U3 U4 100.4(5)
O81 U3 U4 96.5(4)
O345 U3 U4 26.3(3)
O82 U3 U4 67.9(3)
N81 U3 U4 163.9(6)
N82 U3 U4 128.8(6)
U5 U3 U4 65.13(2)
U1 U3 U4 63.73(2)
O24U U4 O14U 174.7(6)
O24U U4 O101 88.7(6)
O14U U4 O101 93.8(6)
O24U U4 O102 93.7(6)
O14U U4 O102 85.5(7)
O101 U4 O102 159.9(6)
O24U U4 O345 90.4(5)
O14U U4 O345 94.6(5)
O101 U4 O345 82.3(6)
O102 U4 O345 77.7(6)
O24U U4 N101 94.7(7)
O14U U4 N101 82.1(7)
O101 U4 N101 66.0(9)
O102 U4 N101 133.4(9)
O345 U4 N101 147.8(9)
O24U U4 N102 83.1(6)
O14U U4 N102 91.7(7)
O101 U4 N102 131.0(8)
O102 U4 N102 69.1(7)
O345 U4 N102 145.6(7)
N101 U4 N102 66.6(10)
O24U U4 U3 114.2(4)
O14U U4 U3 70.2(4)
O101 U4 U3 95.3(4)
O102 U4 U3 65.6(4)
O345 U4 U3 26.9(3)
N101 U4 U3 145.7(6)
N102 U4 U3 132.0(6)
O24U U4 U2 16.0(4)
O14U U4 U2 169.0(4)
O101 U4 U2 84.8(4)
O102 U4 U2 92.2(4)
O345 U4 U2 74.5(3)
N101 U4 U2 107.0(6)
N102 U4 U2 97.5(5)
U3 U4 U2 99.07(2)
O24U U4 U1 166.9(4)
O14U U4 U1 17.1(4)
O101 U4 U1 95.8(4)
O102 U4 U1 77.8(4)
O345 U4 U1 78.0(3)
N101 U4 U1 98.4(5)
N102 U4 U1 102.9(5)
U3 U4 U1 53.132(19)
U2 U4 U1 152.18(3)
O24U U4 U5 69.2(4)
O14U U4 U5 116.0(5)
O101 U4 U5 72.6(4)
O102 U4 U5 89.6(4)
O345 U4 U5 23.5(3)
N101 U4 U5 135.9(8)
N102 U4 U5 144.0(5)
U3 U4 U5 50.42(2)
U2 U4 U5 53.22(2)
U1 U4 U5 100.31(2)
O25U U5 O35U 174.5(7)
O25U U5 O121 90.2(7)
O35U U5 O121 87.5(8)
O25U U5 O345 100.0(6)
O35U U5 O345 75.4(5)
O121 U5 O345 96.8(8)
O25U U5 O122 70.8(6)
O35U U5 O122 110.4(7)
O121 U5 O122 157.9(7)
O345 U5 O122 76.3(5)
O25U U5 N122 110.2(6)
O35U U5 N122 74.9(6)
O121 U5 N122 132.7(9)
O345 U5 N122 119.5(7)
O122 U5 N122 66.8(6)
O25U U5 N121 94.0(10)
O35U U5 N121 89.7(9)
O121 U5 N121 67.5(12)
O345 U5 N121 159.1(7)
O122 U5 N121 123.4(9)
N122 U5 N121 68.9(13)
O25U U5 U3 140.5(5)
O35U U5 U3 34.9(4)
O121 U5 U3 93.2(5)
O345 U5 U3 40.5(3)
O122 U5 U3 94.6(3)
N122 U5 U3 96.0(4)
N121 U5 U3 123.5(7)
O25U U5 U2 31.7(5)
O35U U5 U2 148.3(5)
O121 U5 U2 119.7(6)
O345 U5 U2 84.8(4)
O122 U5 U2 39.7(4)
N122 U5 U2 94.5(4)
N121 U5 U2 114.7(6)
U3 U5 U2 120.72(3)
O25U U5 U4 76.1(5)
O35U U5 U4 99.3(4)
O121 U5 U4 97.9(8)
O345 U5 U4 23.9(3)
O122 U5 U4 67.3(4)
N122 U5 U4 127.8(6)
N121 U5 U4 162.6(12)
U3 U5 U4 64.45(2)
U2 U5 U4 63.35(2)
U5 O345 U4 132.5(6)
U5 O345 U3 100.7(5)
U4 O345 U3 126.8(6)
U3 O13U U1 120.4(7)
U4 O14U U1 147.9(8)
U4 O24U U2 150.1(8)
U5 O25U U2 119.1(8)
U3 O35U U5 109.8(6)
C1 O1 U1 150.6(15)
C20 O2 U1 143.6(17)
C7 N1 C8 121(2)
C7 N1 U1 127.9(18)
C8 N1 U1 110.9(17)
C14 N2 C13 118(2)
C14 N2 U1 125.9(17)
C13 N2 U1 115.5(17)
O1 C1 C2 124(2)
O1 C1 C6 117(2)
C2 C1 C6 119(2)
C3 C2 C1 118(2)
C3 C2 C21 122(2)
C1 C2 C21 120(2)
C2 C3 C4 126(3)
C5 C4 C3 115(2)
C5 C4 C25 125(2)
C3 C4 C25 120(3)
C4 C5 C6 122(2)
C7 C6 C5 116(2)
C7 C6 C1 125(2)
C5 C6 C1 119(2)
N1 C7 C6 129(2)
N1 C8 C13 120(2)
N1 C8 C9 120(3)
C13 C8 C9 119(3)
C10 C9 C8 115(3)
C9 C10 C11 125(3)
C12 C11 C10 117(3)
C11 C12 C13 117(3)
N2 C13 C8 110(2)
N2 C13 C12 124(3)
C8 C13 C12 126(3)
N2 C14 C15 128(2)
C16 C15 C20 120(2)
C16 C15 C14 117(2)
C20 C15 C14 123(3)
C17 C16 C15 124(3)
C16 C17 C18 113(3)
C16 C17 C29 127(3)
C18 C17 C29 120(3)
C19 C18 C17 127(2)
C18 C19 C20 116(2)
C18 C19 C33 121(2)
C20 C19 C33 123(2)
O2 C20 C15 122(2)
O2 C20 C19 118(2)
C15 C20 C19 120(2)
C24 C21 C22 108(2)
C24 C21 C2 113(2)
C22 C21 C2 110(2)
C24 C21 C23 108(2)
C22 C21 C23 109(2)
C2 C21 C23 109(2)
C27 C25 C26 112(3)
C27 C25 C28 107(2)
C26 C25 C28 107(3)
C27 C25 C4 111(2)
C26 C25 C4 111(2)
C28 C25 C4 110(2)
C32 C29 C17 111(3)
C32 C29 C30 107(3)
C17 C29 C30 111(2)
C32 C29 C31 107(2)
C17 C29 C31 110(3)
C30 C29 C31 110(3)
C36 C33 C19 109.2(19)
C36 C33 C35 112(2)
C19 C33 C35 111.3(19)
C36 C33 C34 105(2)
C19 C33 C34 113(2)
C35 C33 C34 106.4(19)
C41 O41 U2 148.7(15)
C60 O42 U2 146.0(16)
C47 N41 C48 122.3(19)
C47 N41 U2 127.7(15)
C48 N41 U2 109.9(13)
C53 N42 C54 119.2(19)
C53 N42 U2 116.1(15)
C54 N42 U2 124.4(13)
O41 C41 C46 119(2)
O41 C41 C42 122(2)
C46 C41 C42 119(2)
C43 C42 C41 119(3)
C43 C42 C61 119(2)
C41 C42 C61 122(2)
C42 C43 C44 122(3)
C45 C44 C43 117(3)
C45 C44 C65 121(3)
C43 C44 C65 122(3)
C44 C45 C46 123(3)
C45 C46 C47 118(2)
C45 C46 C41 120(2)
C47 C46 C41 123(2)
N41 C47 C46 131(2)
C53 C48 N41 121.3(18)
C53 C48 C49 119(2)
N41 C48 C49 120(2)
C50 C49 C48 119(2)
C51 C50 C49 119(2)
C50 C51 C52 124(2)
C51 C52 C53 117(2)
N42 C53 C48 112(2)
N42 C53 C52 126(2)
C48 C53 C52 122(2)
N42 C54 C55 130.3(19)
C56 C55 C60 119(2)
C56 C55 C54 117(2)
C60 C55 C54 124(2)
C55 C56 C57 123(2)
C58 C57 C56 114(2)
C58 C57 C69 126(2)
C56 C57 C69 120(2)
C57 C58 C59 127(2)
C58 C59 C60 117(2)
C58 C59 C73 122(2)
C60 C59 C73 121(2)
O42 C60 C59 121(2)
O42 C60 C55 120(2)
C59 C60 C55 119(2)
C62 C61 C63 105(3)
C62 C61 C64 111(3)
C63 C61 C64 110(2)
C62 C61 C42 112(2)
C63 C61 C42 111(2)
C64 C61 C42 108(2)
C68 C65 C66 103(4)
C68 C65 C67 114(4)
C66 C65 C67 106(4)
C68 C65 C44 116(3)
C66 C65 C44 107(3)
C67 C65 C44 110(3)
C72 C69 C71 109(3)
C72 C69 C70 107(2)
C71 C69 C70 109(2)
C72 C69 C57 115(2)
C71 C69 C57 107(2)
C70 C69 C57 110(2)
C74 C73 C76 106(3)
C74 C73 C59 114(2)
C76 C73 C59 111(2)
C74 C73 C75 106(2)
C76 C73 C75 110(2)
C59 C73 C75 110(2)
C81 O81 U3 148.9(16)
C96 O82 U3 137.9(13)
C96 O82 U1 123.1(13)
U3 O82 U1 98.7(5)
C87 N81 C88 119(3)
C87 N81 U3 128(2)
C88 N81 U3 113(2)
C90 N82 C89 116(3)
C90 N82 U3 131.1(19)
C89 N82 U3 113(2)
O81 C81 C82 125(2)
O81 C81 C86 119(3)
C82 C81 C86 116(3)
C81 C82 C83 125(3)
C84 C83 C82 121(3)
C85 C84 C83 116(3)
C84 C85 C86 128(3)
C81 C86 C85 115(3)
C81 C86 C87 122(3)
C85 C86 C87 123(3)
N81 C87 C86 132(3)
N81 C88 C89 118(3)
C88 C89 N82 112(3)
N82 C90 C91 126(3)
C96 C91 C90 126(3)
C96 C91 C92 115(3)
C90 C91 C92 119(3)
C93 C92 C91 123(3)
C94 C93 C92 118(3)
C93 C94 C95 125(3)
C94 C95 C96 121(3)
O82 C96 C95 123(2)
O82 C96 C91 118(2)
C95 C96 C91 119(3)
C101 O101 U4 153(2)
C116 O102 U4 146.5(18)
C107 N101 C108 109(4)
C107 N101 U4 133(3)
C108 N101 U4 118(3)
C110 N102 C109 119(3)
C110 N102 U4 128.9(19)
C109 N102 U4 112(2)
C106 C101 O101 121(4)
C106 C101 C102 119(4)
O101 C101 C102 120(3)
C101 C102 C103 113(5)
C104 C103 C102 141(8)
C103 C104 C105 108(6)
C106 C105 C104 120(5)
C101 C106 C105 120(5)
C101 C106 C107 121(4)
C105 C106 C107 119(4)
N101 C107 C106 126(4)
N101 C108 C109 110(4)
C108 C109 N102 111(3)
N102 C110 C111 129(3)
C110 C111 C116 123(3)
C110 C111 C112 121(3)
C116 C111 C112 117(4)
C113 C112 C111 118(4)
C114 C113 C112 124(6)
C113 C114 C115 121(5)
C114 C115 C116 124(4)
O102 C116 C115 120(3)
O102 C116 C111 123(3)
C115 C116 C111 117(3)
C121 O121 U5 154(2)
C136 O122 U2 121.2(16)
C136 O122 U5 137.5(17)
U2 O122 U5 99.7(7)
C127 N121 C128 124(5)
C127 N121 U5 126(4)
C128 N121 U5 109(3)
C130 N122 C129 108(4)
C130 N122 U5 135(3)
C129 N122 U5 116(2)
O121 C121 C122 122.8(18)
O121 C121 C126 116.6(17)
C122 C121 C126 120.0
C121 C122 C123 120.0
C124 C123 C122 120.0
C123 C124 C125 120.0
C126 C125 C124 120.0
C127 C126 C125 115(3)
C127 C126 C121 124(3)
C125 C126 C121 120.0
N121 C127 C126 130(6)
N121 C128 C129 121(5)
C128 C129 N122 99(4)
N122 C130 C131 128(3)
C132 C131 C136 119(5)
C132 C131 C130 119(5)
C136 C131 C130 122(4)
C131 C132 C133 123(5)
C134 C133 C132 117(4)
C133 C134 C135 123(5)
C134 C135 C136 119(5)
C131 C136 O122 122(4)
C131 C136 C135 119(3)
O122 C136 C135 119(3)
N141 C141 C142 172(8)
N142 C143 C144 174(7)
N143 C145 C146 179(5)
N144 C147 C148 169(7)

loop_
_geom_bond_atom_site_label_1
_geom_bond_atom_site_label_2
_geom_bond_distance
U1 O13U 2.152(14)
U1 O1 2.231(16)
U1 O14U 2.262(15)
U1 O2 2.267(17)
U1 O82 2.416(13)
U1 N1 2.61(2)
U1 N2 2.62(2)
U1 U3 3.6510(12)
U1 U4 4.0922(11)
U2 O42 2.206(15)
U2 O25U 2.207(16)
U2 O41 2.248(15)
U2 O24U 2.265(13)
U2 O122 2.374(14)
U2 N41 2.593(18)
U2 N42 2.636(16)
U2 U5 3.6662(12)
U2 U4 4.0913(11)
U3 O13U 2.055(14)
U3 O35U 2.115(17)
U3 O81 2.227(19)
U3 O345 2.299(13)
U3 O82 2.394(15)
U3 N81 2.61(2)
U3 N82 2.65(3)
U3 U5 3.4781(12)
U3 U4 4.0713(12)
U4 O24U 1.970(13)
U4 O14U 1.996(15)
U4 O101 2.19(2)
U4 O102 2.231(18)
U4 O345 2.254(14)
U4 N101 2.57(3)
U4 N102 2.64(3)
U4 U5 4.0940(12)
U5 O25U 2.043(15)
U5 O35U 2.135(19)
U5 O121 2.205(19)
U5 O345 2.218(14)
U5 O122 2.423(18)
U5 N122 2.55(3)
U5 N121 2.62(3)
O1 C1 1.32(3)
O2 C20 1.32(3)
N1 C7 1.31(3)
N1 C8 1.39(3)
N2 C14 1.31(3)
N2 C13 1.39(3)
C1 C2 1.38(3)
C1 C6 1.44(3)
C2 C3 1.36(3)
C2 C21 1.53(4)
C3 C4 1.44(4)
C4 C5 1.33(4)
C4 C25 1.55(3)
C5 C6 1.42(3)
C6 C7 1.41(4)
C8 C13 1.42(4)
C8 C9 1.45(4)
C9 C10 1.45(4)
C10 C11 1.51(5)
C11 C12 1.43(5)
C12 C13 1.45(4)
C14 C15 1.48(3)
C15 C16 1.38(4)
C15 C20 1.39(3)
C16 C17 1.35(4)
C17 C18 1.43(4)
C17 C29 1.50(4)
C18 C19 1.38(3)
C19 C20 1.41(3)
C19 C33 1.52(3)
C21 C24 1.52(4)
C21 C22 1.52(4)
C21 C23 1.56(4)
C25 C27 1.49(4)
C25 C26 1.50(5)
C25 C28 1.51(4)
C29 C32 1.49(4)
C29 C30 1.54(5)
C29 C31 1.59(4)
C33 C36 1.52(3)
C33 C35 1.53(3)
C33 C34 1.58(3)
O41 C41 1.31(3)
O42 C60 1.37(3)
N41 C47 1.28(3)
N41 C48 1.37(3)
N42 C53 1.31(3)
N42 C54 1.35(3)
C41 C46 1.41(4)
C41 C42 1.43(3)
C42 C43 1.38(4)
C42 C61 1.55(4)
C43 C44 1.46(5)
C44 C45 1.37(4)
C44 C65 1.55(4)
C45 C46 1.41(3)
C46 C47 1.41(3)
C48 C53 1.33(3)
C48 C49 1.52(3)
C49 C50 1.38(4)
C50 C51 1.37(4)
C51 C52 1.41(4)
C52 C53 1.46(3)
C54 C55 1.46(3)
C55 C56 1.38(3)
C55 C60 1.41(3)
C56 C57 1.41(3)
C57 C58 1.36(3)
C57 C69 1.54(4)
C58 C59 1.38(3)
C59 C60 1.41(3)
C59 C73 1.54(3)
C61 C62 1.49(4)
C61 C63 1.52(4)
C61 C64 1.52(4)
C65 C68 1.39(5)
C65 C66 1.47(7)
C65 C67 1.55(5)
C69 C72 1.50(4)
C69 C71 1.53(4)
C69 C70 1.54(4)
C73 C74 1.44(4)
C73 C76 1.50(4)
C73 C75 1.63(4)
O81 C81 1.32(3)
O82 C96 1.34(3)
N81 C87 1.23(4)
N81 C88 1.42(4)
N82 C90 1.31(4)
N82 C89 1.48(4)
C81 C82 1.35(4)
C81 C86 1.41(3)
C82 C83 1.38(4)
C83 C84 1.34(4)
C84 C85 1.30(5)
C85 C86 1.43(4)
C86 C87 1.44(4)
C88 C89 1.44(6)
C90 C91 1.41(4)
C91 C96 1.41(4)
C91 C92 1.46(4)
C92 C93 1.35(5)
C93 C94 1.31(4)
C94 C95 1.34(4)
C95 C96 1.37(3)
O101 C101 1.36(4)
O102 C116 1.29(3)
N101 C107 1.28(5)
N101 C108 1.47(5)
N102 C110 1.32(4)
N102 C109 1.52(4)
C101 C106 1.32(5)
C101 C102 1.38(5)
C102 C103 1.38(6)
C103 C104 1.10(9)
C104 C105 1.50(9)
C105 C106 1.43(6)
C106 C107 1.48(6)
C108 C109 1.51(5)
C110 C111 1.36(5)
C111 C116 1.44(4)
C111 C112 1.46(5)
C112 C113 1.36(6)
C113 C114 1.27(6)
C114 C115 1.31(4)
C115 C116 1.39(4)
O121 C121 1.28(3)
O122 C136 1.39(3)
N121 C127 1.32(7)
N121 C128 1.47(6)
N122 C130 1.31(6)
N122 C129 1.59(5)
C121 C122 1.3900
C121 C126 1.3900
C122 C123 1.3900
C123 C124 1.3900
C124 C125 1.3900
C125 C126 1.3900
C126 C127 1.37(7)
C128 C129 1.58(7)
C130 C131 1.41(7)
C131 C132 1.37(6)
C131 C136 1.38(5)
C132 C133 1.38(9)
C133 C134 1.36(9)
C134 C135 1.37(5)
C135 C136 1.41(5)
N141 C141 1.152(10)
C141 C142 1.403(10)
N142 C143 1.12(6)
C143 C144 1.43(6)
N143 C145 1.13(5)
C145 C146 1.43(6)
N144 C147 1.154(10)
C147 C148 1.403(10)
